data_2222668
loop_
_publ_author_name
'Bai, Su-Ping'
'Luo, Guo-Sheng'
'Zhang, Xiao-Yi'
'Liu, Wei'

_publ_section_title
;
 An <i>ent</i>-kaurane diterpenoid from <i>Isodon japonica</i> var.
 glaucocalyx
;
_journal_coeditor_code EZ2171
_journal_issue 8
_journal_name_full 'Acta Crystallographica Section E'
_journal_page_first o1898
_journal_paper_doi 10.1107/S1600536809027159
_journal_volume 65
_journal_year 2009
_chemical_formula_iupac 'C22 H30 O5'
_chemical_formula_moiety 'C22 H30 O5'
_chemical_formula_sum 'C22 H30 O5'
_chemical_formula_weight 374.46
_chemical_melting_point 463
_chemical_name_common 'glaucocalyxin B'
_chemical_name_systematic
;
14\b-acetoxy-7\a-hydroxy-<i>ent</i>-kaur-16-ene-3,15-dione
;
_space_group_IT_number 4
_symmetry_cell_setting monoclinic
_symmetry_space_group_name_Hall 'P 2yb'
_symmetry_space_group_name_H-M 'P 1 21 1'
_atom_sites_solution_hydrogens geom
_atom_sites_solution_primary direct
_atom_sites_solution_secondary difmap
_audit_creation_method SHELXL97
_cell_angle_alpha 90.00
_cell_angle_beta 91.039(17)
_cell_angle_gamma 90.00
_cell_formula_units_Z 4
_cell_length_a 8.485(4)
_cell_length_b 23.786(10)
_cell_length_c 9.930(4)
_cell_measurement_reflns_used 12776
_cell_measurement_temperature 296(2)
_cell_measurement_theta_max 27.56
_cell_measurement_theta_min 3.13
_cell_volume 2003.8(15)
_computing_cell_refinement 'RAPID-AUTO (Rigaku, 2004)'
_computing_data_collection 'RAPID-AUTO (Rigaku, 2004)'
_computing_data_reduction 'RAPID-AUTO (Rigaku, 2004)'
_computing_molecular_graphics 'SHELXTL (Sheldrick, 2008)'
_computing_publication_material 'SHELXTL (Sheldrick, 2008)'
_computing_structure_refinement 'SHELXL97 (Sheldrick, 2008)'
_computing_structure_solution 'SHELXS97 (Sheldrick, 2008)'
_diffrn_ambient_temperature 296(2)
_diffrn_measured_fraction_theta_full 0.996
_diffrn_measured_fraction_theta_max 0.996
_diffrn_measurement_device_type 'Rigaku R-AXIS RAPID'
_diffrn_measurement_method \w
_diffrn_radiation_monochromator graphite
_diffrn_radiation_source 'Rotating Anode'
_diffrn_radiation_type MoK\a
_diffrn_radiation_wavelength 0.71073
_diffrn_reflns_av_R_equivalents 0.0695
_diffrn_reflns_av_sigmaI/netI 0.0591
_diffrn_reflns_limit_h_max 11
_diffrn_reflns_limit_h_min -10
_diffrn_reflns_limit_k_max 28
_diffrn_reflns_limit_k_min -30
_diffrn_reflns_limit_l_max 12
_diffrn_reflns_limit_l_min -12
_diffrn_reflns_number 19620
_diffrn_reflns_theta_full 27.47
_diffrn_reflns_theta_max 27.47
_diffrn_reflns_theta_min 3.13
_diffrn_standards_decay_% 0
_diffrn_standards_interval_count 0
_diffrn_standards_interval_time 0
_diffrn_standards_number 0
_exptl_absorpt_coefficient_mu 0.087
_exptl_absorpt_correction_type none
_exptl_crystal_colour colourless
_exptl_crystal_density_diffrn 1.241
_exptl_crystal_density_method 'not measured'
_exptl_crystal_description block
_exptl_crystal_F_000 808
_exptl_crystal_size_max 0.36
_exptl_crystal_size_mid 0.34
_exptl_crystal_size_min 0.32
_refine_diff_density_max 0.187
_refine_diff_density_min -0.199
_refine_ls_extinction_expression Fc^*^=kFc[1+0.001xFc^2^\l^3^/sin(2\q)]^-1/4^
_refine_ls_extinction_method none
_refine_ls_goodness_of_fit_ref 1.004
_refine_ls_hydrogen_treatment constr
_refine_ls_matrix_type full
_refine_ls_number_parameters 524
_refine_ls_number_reflns 4669
_refine_ls_number_restraints 14
_refine_ls_restrained_S_all 1.003
_refine_ls_R_factor_all 0.1093
_refine_ls_R_factor_gt 0.0633
_refine_ls_shift/su_max 0.001
_refine_ls_shift/su_mean 0.000
_refine_ls_structure_factor_coef Fsqd
_refine_ls_weighting_details 'calc w = 1/[\s^2^(Fo^2^)+(0.0896P)^2^+0.022P] where P=(Fo^2^+2Fc^2^)/3'
_refine_ls_weighting_scheme calc
_refine_ls_wR_factor_gt 0.1444
_refine_ls_wR_factor_ref 0.1639
_reflns_number_gt 2856
_reflns_number_total 4669
_reflns_threshold_expression I>2\s(I)
_cod_data_source_file ez2171.cif
_cod_data_source_block I
_cod_original_sg_symbol_H-M 'P 21'
_cod_database_code 2222668
_cod_database_fobs_code 2222668

loop_
_symmetry_equiv_pos_as_xyz
'x, y, z'
'-x, y+1/2, -z'

loop_
_atom_site_type_symbol
_atom_site_label
_atom_site_fract_x
_atom_site_fract_y
_atom_site_fract_z
_atom_site_U_iso_or_equiv
_atom_site_adp_type
_atom_site_calc_flag
_atom_site_refinement_flags
_atom_site_occupancy
_atom_site_disorder_assembly
_atom_site_disorder_group
O O2 0.1468(4) 0.62378(17) 0.4126(3) 0.0622(9) Uani d . 1 A .
H H2O 0.1223 0.6421 0.3455 0.075 Uiso calc R 1 . .
O O3 -0.1799(5) 0.69449(15) 0.3591(3) 0.0678(10) Uani d . 1 A .
O O4 -0.0788(4) 0.53978(13) 0.3705(3) 0.0528(8) Uani d . 1 A .
O O5 0.1013(6) 0.4948(2) 0.4969(5) 0.1003(17) Uani d . 1 A .
O O1 0.1366(10) 0.6324(4) 1.1368(5) 0.097(3) Uani d PD 0.677(9) A 1
C C1 -0.1799(14) 0.6575(9) 0.9035(12) 0.0647(16) Uani d PD 0.677(9) A 1
H H1A -0.2358 0.6891 0.8638 0.078 Uiso calc PR 0.677(9) A 1
H H1B -0.2575 0.6331 0.9438 0.078 Uiso calc PR 0.677(9) A 1
C C2 -0.0687(12) 0.6796(5) 1.0157(8) 0.077(3) Uani d PD 0.677(9) A 1
H H2A -0.0502 0.7193 0.9995 0.092 Uiso calc PR 0.677(9) A 1
H H2B -0.1227 0.6766 1.1007 0.092 Uiso calc PR 0.677(9) A 1
O O1" 0.1487(19) 0.6698(7) 1.1325(10) 0.097(3) Uani d PD 0.323(9) A 2
C C1" -0.173(3) 0.6548(19) 0.9108(18) 0.0647(16) Uani d PD 0.323(9) A 2
H H1C -0.1763 0.6949 0.8932 0.078 Uiso calc PR 0.323(9) A 2
H H1D -0.2805 0.6418 0.9200 0.078 Uiso calc PR 0.323(9) A 2
C C2" -0.082(3) 0.6443(12) 1.0439(18) 0.077(3) Uani d PD 0.323(9) A 2
H H2C -0.1191 0.6701 1.1117 0.092 Uiso calc PR 0.323(9) A 2
H H2D -0.1030 0.6064 1.0746 0.092 Uiso calc PR 0.323(9) A 2
C C3 0.0870(6) 0.6513(2) 1.0308(4) 0.0596(13) Uani d D 1 . .
C C4 0.1788(6) 0.6446(2) 0.9042(4) 0.0522(11) Uani d . 1 A .
C C5 0.0705(5) 0.64895(18) 0.7754(4) 0.0391(9) Uani d . 1 . .
H H5 0.0561 0.6893 0.7597 0.047 Uiso calc R 1 A .
C C6 0.1477(5) 0.6264(2) 0.6482(4) 0.0444(10) Uani d . 1 A .
H H6A 0.2535 0.6416 0.6425 0.053 Uiso calc R 1 . .
H H6B 0.1559 0.5858 0.6542 0.053 Uiso calc R 1 . .
C C7 0.0559(5) 0.64180(19) 0.5227(4) 0.0442(10) Uani d . 1 . .
H H7 0.0513 0.6829 0.5189 0.053 Uiso calc R 1 A .
C C8 -0.1146(5) 0.62046(18) 0.5220(4) 0.0380(9) Uani d . 1 A .
C C9 -0.1924(5) 0.63960(18) 0.6580(4) 0.0443(10) Uani d . 1 . .
H H9 -0.1918 0.6808 0.6543 0.053 Uiso calc R 1 A .
C C10 -0.0983(5) 0.62477(17) 0.7901(3) 0.0428(10) Uani d D 1 A .
C C11 -0.3706(6) 0.6233(2) 0.6593(5) 0.0604(13) Uani d . 1 A .
H H11A -0.4033 0.6220 0.7523 0.073 Uiso calc R 1 . .
H H11B -0.4300 0.6532 0.6154 0.073 Uiso calc R 1 . .
C C12 -0.4176(6) 0.5680(3) 0.5925(5) 0.0669(14) Uani d . 1 . .
H H12A -0.5306 0.5674 0.5762 0.080 Uiso calc R 1 A .
H H12B -0.3907 0.5370 0.6521 0.080 Uiso calc R 1 . .
C C13 -0.3319(6) 0.5609(2) 0.4582(5) 0.0566(12) Uani d . 1 A .
H H13 -0.3673 0.5271 0.4100 0.068 Uiso calc R 1 . .
C C14 -0.1555(5) 0.55858(18) 0.4915(4) 0.0462(10) Uani d . 1 . .
H H14 -0.1320 0.5340 0.5685 0.055 Uiso calc R 1 A .
C C15 -0.2106(6) 0.6491(2) 0.4093(4) 0.0500(11) Uani d . 1 . .
C C16 -0.3460(6) 0.6124(2) 0.3714(5) 0.0575(13) Uani d . 1 A .
C C17 -0.4607(8) 0.6273(3) 0.2837(6) 0.091(2) Uani d . 1 . .
H H17A -0.4583 0.6625 0.2428 0.109 Uiso calc R 1 A .
H H17B -0.5426 0.6025 0.2638 0.109 Uiso calc R 1 . .
C C18 0.2971(7) 0.6944(3) 0.9021(5) 0.0727(16) Uani d . 1 . .
H H18A 0.2405 0.7292 0.9077 0.087 Uiso calc R 1 A .
H H18B 0.3548 0.6935 0.8199 0.087 Uiso calc R 1 . .
H H18C 0.3692 0.6913 0.9774 0.087 Uiso calc R 1 . .
C C19 0.2760(6) 0.5904(2) 0.9127(5) 0.0645(14) Uani d . 1 . .
H H19A 0.3420 0.5913 0.9922 0.077 Uiso calc R 1 A .
H H19B 0.3405 0.5874 0.8346 0.077 Uiso calc R 1 . .
H H19C 0.2064 0.5587 0.9166 0.077 Uiso calc R 1 . .
C C20 -0.0951(6) 0.5615(2) 0.8243(5) 0.0592(13) Uani d . 1 . .
H H20A -0.0239 0.5425 0.7655 0.071 Uiso calc R 1 A .
H H20B -0.1990 0.5461 0.8125 0.071 Uiso calc R 1 . .
H H20C -0.0604 0.5565 0.9161 0.071 Uiso calc R 1 . .
C C21 0.0542(7) 0.5098(2) 0.3887(5) 0.0637(14) Uani d . 1 . .
C C22 0.1285(10) 0.4971(3) 0.2562(7) 0.106(3) Uani d . 1 A .
H H22A 0.2276 0.4786 0.2717 0.128 Uiso calc R 1 . .
H H22B 0.1453 0.5316 0.2081 0.128 Uiso calc R 1 . .
H H22C 0.0599 0.4731 0.2041 0.128 Uiso calc R 1 . .
O O2' 0.3469(4) 0.85034(16) 0.0269(3) 0.0586(9) Uani d . 1 B .
H H2O' 0.3975 0.8477 -0.0424 0.070 Uiso calc R 1 . .
O O3' 0.6721(5) 0.77771(15) -0.0252(4) 0.0660(10) Uani d . 1 B .
O O4' 0.5734(4) 0.93369(14) -0.0081(3) 0.0550(9) Uani d . 1 B .
O O5' 0.4016(6) 0.9800(2) 0.1187(4) 0.1003(16) Uani d . 1 B .
O O1' 0.3864(11) 0.8451(4) 0.7516(5) 0.090(3) Uani d PD 0.829(19) B 1
C C1' 0.6870(10) 0.8126(4) 0.5231(7) 0.064(2) Uani d PD 0.829(19) B 1
H H1'1 0.7421 0.7807 0.4855 0.077 Uiso calc PR 0.829(19) B 1
H H1'2 0.7649 0.8368 0.5661 0.077 Uiso calc PR 0.829(19) B 1
C C2' 0.5725(10) 0.7913(5) 0.6304(8) 0.072(3) Uani d PD 0.829(19) B 1
H H2'1 0.5420 0.7531 0.6076 0.087 Uiso calc PR 0.829(19) B 1
H H2'2 0.6284 0.7900 0.7164 0.087 Uiso calc PR 0.829(19) B 1
O O1* 0.350(5) 0.818(2) 0.746(3) 0.090(3) Uani d PD 0.171(19) B 2
C C1* 0.666(8) 0.806(2) 0.521(2) 0.064(2) Uani d PD 0.171(19) B 2
H H1*1 0.6369 0.7680 0.5005 0.077 Uiso calc PR 0.171(19) B 2
H H1*2 0.7805 0.8085 0.5255 0.077 Uiso calc PR 0.171(19) B 2
C C2* 0.599(3) 0.8233(17) 0.658(2) 0.039(8) Uani d PD 0.171(19) B 2
H H2*1 0.6315 0.7962 0.7264 0.047 Uiso calc PR 0.171(19) B 2
H H2*2 0.6387 0.8599 0.6848 0.047 Uiso calc PR 0.171(19) B 2
C C3' 0.4290(6) 0.8247(2) 0.6466(4) 0.0588(13) Uani d D 1 . .
C C4' 0.3273(6) 0.8314(2) 0.5166(4) 0.0476(11) Uani d . 1 B .
C C5' 0.4329(5) 0.82451(17) 0.3899(4) 0.0399(9) Uani d . 1 . .
H H5' 0.4410 0.7839 0.3754 0.048 Uiso calc R 1 B .
C C6' 0.3526(5) 0.84739(19) 0.2639(4) 0.0438(10) Uani d . 1 B .
H H6'1 0.3479 0.8881 0.2694 0.053 Uiso calc R 1 . .
H H6'2 0.2454 0.8333 0.2583 0.053 Uiso calc R 1 . .
C C7' 0.4394(5) 0.83058(19) 0.1374(4) 0.0416(9) Uani d . 1 . .
H H7' 0.4407 0.7894 0.1331 0.050 Uiso calc R 1 B .
C C8' 0.6112(5) 0.85099(16) 0.1395(4) 0.0373(9) Uani d . 1 B .
C C9' 0.6931(5) 0.83068(19) 0.2744(4) 0.0429(10) Uani d . 1 . .
H H9' 0.6895 0.7895 0.2694 0.051 Uiso calc R 1 B .
C C10' 0.6046(5) 0.84534(16) 0.4075(3) 0.0415(10) Uani d D 1 B .
C C11' 0.8721(5) 0.8451(2) 0.2767(5) 0.0597(13) Uani d . 1 B .
H H11C 0.9092 0.8451 0.3697 0.072 Uiso calc R 1 . .
H H11D 0.9275 0.8154 0.2305 0.072 Uiso calc R 1 . .
C C12' 0.9178(6) 0.9010(3) 0.2136(5) 0.0667(14) Uani d . 1 . .
H H12C 0.8945 0.9313 0.2754 0.080 Uiso calc R 1 B .
H H12D 1.0302 0.9013 0.1977 0.080 Uiso calc R 1 . .
C C13' 0.8294(6) 0.9105(2) 0.0819(5) 0.0585(12) Uani d . 1 B .
H H13' 0.8646 0.9449 0.0370 0.070 Uiso calc R 1 . .
C C14' 0.6525(5) 0.91288(19) 0.1136(4) 0.0459(10) Uani d . 1 . .
H H14' 0.6315 0.9366 0.1919 0.055 Uiso calc R 1 B .
C C15' 0.7050(6) 0.8232(2) 0.0252(4) 0.0501(11) Uani d . 1 . .
C C16' 0.8382(6) 0.8602(2) -0.0094(5) 0.0587(13) Uani d . 1 B .
C C17' 0.9457(7) 0.8461(3) -0.0995(6) 0.088(2) Uani d . 1 . .
H H17C 0.9389 0.8117 -0.1437 0.106 Uiso calc R 1 B .
H H17D 1.0277 0.8707 -0.1183 0.106 Uiso calc R 1 . .
C C18' 0.2105(7) 0.7819(3) 0.5205(6) 0.0732(16) Uani d . 1 . .
H H18D 0.1380 0.7875 0.5924 0.088 Uiso calc R 1 B .
H H18E 0.2674 0.7475 0.5350 0.088 Uiso calc R 1 . .
H H18F 0.1532 0.7798 0.4363 0.088 Uiso calc R 1 . .
C C19' 0.2339(6) 0.8872(2) 0.5239(5) 0.0613(13) Uani d . 1 . .
H H19D 0.1804 0.8892 0.6081 0.074 Uiso calc R 1 B .
H H19E 0.1581 0.8887 0.4510 0.074 Uiso calc R 1 . .
H H19F 0.3054 0.9183 0.5170 0.074 Uiso calc R 1 . .
C C20' 0.6079(6) 0.9084(2) 0.4436(5) 0.0559(12) Uani d . 1 . .
H H20D 0.5455 0.9290 0.3788 0.067 Uiso calc R 1 B .
H H20E 0.7146 0.9217 0.4427 0.067 Uiso calc R 1 . .
H H20F 0.5657 0.9137 0.5317 0.067 Uiso calc R 1 . .
C C21' 0.4459(7) 0.9658(2) 0.0084(5) 0.0643(14) Uani d . 1 . .
C C22' 0.3709(9) 0.9785(3) -0.1242(7) 0.095(2) Uani d . 1 B .
H H22D 0.2715 0.9594 -0.1315 0.114 Uiso calc R 1 . .
H H22E 0.4384 0.9661 -0.1948 0.114 Uiso calc R 1 . .
H H22F 0.3542 1.0183 -0.1320 0.114 Uiso calc R 1 . .

loop_
_atom_site_aniso_label
_atom_site_aniso_U_11
_atom_site_aniso_U_22
_atom_site_aniso_U_33
_atom_site_aniso_U_12
_atom_site_aniso_U_13
_atom_site_aniso_U_23
O2 0.053(2) 0.099(3) 0.0356(15) -0.0010(19) 0.0084(15) 0.0041(16)
O3 0.087(3) 0.059(2) 0.057(2) 0.0069(19) -0.0092(19) 0.0131(17)
O4 0.063(2) 0.0525(18) 0.0430(16) 0.0125(16) -0.0033(15) -0.0103(13)
O5 0.112(4) 0.113(4) 0.076(3) 0.068(3) 0.006(3) 0.016(2)
O1 0.120(4) 0.138(8) 0.033(2) 0.059(6) 0.007(2) 0.027(4)
C1 0.051(3) 0.097(5) 0.046(3) 0.013(3) 0.007(2) -0.016(3)
C2 0.095(6) 0.097(8) 0.038(4) 0.032(7) 0.001(4) -0.015(5)
O1" 0.120(4) 0.138(8) 0.033(2) 0.059(6) 0.007(2) 0.027(4)
C1" 0.051(3) 0.097(5) 0.046(3) 0.013(3) 0.007(2) -0.016(3)
C2" 0.095(6) 0.097(8) 0.038(4) 0.032(7) 0.001(4) -0.015(5)
C3 0.069(4) 0.076(3) 0.033(2) 0.003(3) -0.006(2) 0.000(2)
C4 0.056(3) 0.064(3) 0.037(2) -0.004(2) 0.002(2) 0.002(2)
C5 0.045(2) 0.038(2) 0.0333(18) -0.0027(18) -0.0041(17) 0.0023(16)
C6 0.037(2) 0.061(3) 0.036(2) -0.006(2) 0.0068(18) 0.0014(19)
C7 0.050(3) 0.053(2) 0.0302(18) 0.002(2) 0.0048(18) 0.0022(17)
C8 0.038(2) 0.043(2) 0.0332(18) 0.0036(18) -0.0027(17) -0.0001(16)
C9 0.041(2) 0.046(2) 0.046(2) 0.0038(19) 0.0025(19) -0.0091(18)
C10 0.044(2) 0.047(2) 0.037(2) -0.001(2) 0.0069(18) 0.0002(18)
C11 0.037(3) 0.088(4) 0.056(3) 0.006(3) 0.005(2) -0.015(3)
C12 0.044(3) 0.088(4) 0.069(3) -0.018(3) 0.003(2) -0.013(3)
C13 0.049(3) 0.060(3) 0.061(3) -0.007(2) -0.005(2) -0.016(2)
C14 0.054(3) 0.042(2) 0.042(2) 0.001(2) 0.003(2) -0.0048(18)
C15 0.059(3) 0.052(3) 0.039(2) 0.015(2) -0.001(2) -0.003(2)
C16 0.048(3) 0.068(3) 0.057(3) 0.011(2) -0.009(2) -0.011(2)
C17 0.068(4) 0.103(5) 0.100(5) 0.016(4) -0.034(4) -0.010(4)
C18 0.065(4) 0.098(4) 0.055(3) -0.025(3) -0.010(3) -0.003(3)
C19 0.055(3) 0.088(4) 0.051(3) 0.011(3) -0.012(2) 0.011(2)
C20 0.059(3) 0.066(3) 0.052(3) -0.015(2) -0.001(2) 0.015(2)
C21 0.070(4) 0.063(3) 0.059(3) 0.021(3) 0.004(3) -0.006(2)
C22 0.128(7) 0.109(5) 0.084(4) 0.039(5) 0.029(4) -0.035(4)
O2' 0.0475(19) 0.096(3) 0.0321(14) 0.0080(18) -0.0098(13) 0.0048(16)
O3' 0.075(3) 0.063(2) 0.060(2) 0.0144(19) 0.0030(18) -0.0161(17)
O4' 0.063(2) 0.0590(19) 0.0433(16) 0.0187(17) 0.0021(15) 0.0113(14)
O5' 0.121(4) 0.108(3) 0.072(3) 0.068(3) -0.003(3) -0.019(2)
O1' 0.115(5) 0.125(7) 0.0296(18) 0.023(5) -0.004(2) -0.004(3)
C1' 0.062(5) 0.087(4) 0.043(2) 0.012(4) -0.013(2) 0.010(3)
C2' 0.084(6) 0.085(7) 0.048(4) 0.009(5) -0.009(4) 0.025(4)
O1* 0.115(5) 0.125(7) 0.0296(18) 0.023(5) -0.004(2) -0.004(3)
C1* 0.062(5) 0.087(4) 0.043(2) 0.012(4) -0.013(2) 0.010(3)
C2* 0.046(16) 0.046(19) 0.025(11) -0.016(13) -0.019(10) -0.005(12)
C3' 0.075(4) 0.067(3) 0.033(2) -0.012(3) -0.002(2) 0.005(2)
C4' 0.053(3) 0.054(3) 0.035(2) -0.003(2) -0.0004(19) 0.0050(19)
C5' 0.047(2) 0.042(2) 0.0309(18) -0.0028(18) -0.0043(17) 0.0004(16)
C6' 0.040(2) 0.056(3) 0.035(2) -0.003(2) -0.0070(18) 0.0007(19)
C7' 0.041(2) 0.052(2) 0.0312(19) 0.000(2) -0.0090(17) -0.0043(18)
C8' 0.038(2) 0.039(2) 0.0343(19) 0.0083(18) -0.0045(17) 0.0039(16)
C9' 0.041(2) 0.047(2) 0.041(2) 0.0046(19) -0.0070(18) 0.0029(18)
C10' 0.043(2) 0.047(2) 0.034(2) -0.0011(19) -0.0075(17) 0.0014(17)
C11' 0.040(3) 0.082(3) 0.057(3) 0.010(3) -0.010(2) 0.004(2)
C12' 0.041(3) 0.092(4) 0.067(3) -0.010(3) 0.001(2) 0.004(3)
C13' 0.058(3) 0.059(3) 0.059(3) -0.001(2) 0.006(2) 0.007(2)
C14' 0.047(3) 0.049(2) 0.041(2) 0.004(2) -0.004(2) 0.0032(19)
C15' 0.047(3) 0.062(3) 0.041(2) 0.014(2) -0.002(2) 0.006(2)
C16' 0.052(3) 0.079(3) 0.045(2) 0.014(3) 0.004(2) 0.011(2)
C17' 0.071(4) 0.115(5) 0.080(4) 0.029(4) 0.029(3) 0.008(4)
C18' 0.078(4) 0.084(4) 0.057(3) -0.028(3) 0.006(3) 0.009(3)
C19' 0.056(3) 0.076(3) 0.052(3) 0.013(3) 0.007(2) 0.001(2)
C20' 0.059(3) 0.055(3) 0.054(3) -0.012(2) -0.001(2) -0.013(2)
C21' 0.075(4) 0.051(3) 0.066(3) 0.024(3) -0.006(3) 0.006(2)
C22' 0.092(5) 0.100(5) 0.091(4) 0.042(4) -0.018(4) 0.027(4)

loop_
_atom_type_symbol
_atom_type_description
_atom_type_scat_dispersion_real
_atom_type_scat_dispersion_imag
_atom_type_scat_source
C C 0.0033 0.0000 'International Tables Vol C Tables 4.2.6.8 and 6.1.1.4'
H H 0.0000 0.0000 'International Tables Vol C Tables 4.2.6.8 and 6.1.1.4'
O O 0.0106 0.0000 'International Tables Vol C Tables 4.2.6.8 and 6.1.1.4'

loop_
_geom_angle_atom_site_label_1
_geom_angle_atom_site_label_2
_geom_angle_atom_site_label_3
_geom_angle_site_symmetry_1
_geom_angle_site_symmetry_3
_geom_angle
_geom_angle_publ_flag
C7 O2 H2O . . 109.5 ?
C21 O4 C14 . . 116.2(4) ?
C2 C1 C10 . . 115.1(7) ?
C2 C1 H1A . . 108.5 ?
C10 C1 H1A . . 108.5 ?
C2 C1 H1B . . 108.5 ?
C10 C1 H1B . . 108.5 ?
H1A C1 H1B . . 107.5 ?
C3 C2 C1 . . 116.7(7) ?
C3 C2 H2A . . 108.1 ?
C1 C2 H2A . . 108.1 ?
C3 C2 H2B . . 108.1 ?
C1 C2 H2B . . 108.1 ?
H2A C2 H2B . . 107.3 ?
C2" C1" C10 . . 112.6(12) ?
C2" C1" H1C . . 109.1 ?
C10 C1" H1C . . 109.1 ?
C2" C1" H1D . . 109.1 ?
C10 C1" H1D . . 109.1 ?
H1C C1" H1D . . 107.8 ?
C3 C2" C1" . . 112.7(19) ?
C3 C2" H2C . . 109.0 ?
C1" C2" H2C . . 109.0 ?
C3 C2" H2D . . 109.0 ?
C1" C2" H2D . . 109.0 ?
H2C C2" H2D . . 107.8 ?
O1" C3 O1 . . 43.4(7) ?
O1" C3 C2" . . 112.3(12) ?
O1 C3 C2" . . 102.0(10) ?
O1" C3 C2 . . 106.7(9) ?
O1 C3 C2 . . 123.3(6) ?
C2" C3 C2 . . 35.4(9) ?
O1" C3 C4 . . 121.0(9) ?
O1 C3 C4 . . 120.7(6) ?
C2" C3 C4 . . 126.3(8) ?
C2 C3 C4 . . 115.9(5) ?
C3 C4 C19 . . 109.3(4) ?
C3 C4 C18 . . 106.0(4) ?
C19 C4 C18 . . 107.2(4) ?
C3 C4 C5 . . 111.8(4) ?
C19 C4 C5 . . 114.1(4) ?
C18 C4 C5 . . 108.0(4) ?
C6 C5 C10 . . 110.9(3) ?
C6 C5 C4 . . 113.5(4) ?
C10 C5 C4 . . 115.4(3) ?
C6 C5 H5 . . 105.4 ?
C10 C5 H5 . . 105.4 ?
C4 C5 H5 . . 105.4 ?
C7 C6 C5 . . 112.1(4) ?
C7 C6 H6A . . 109.2 ?
C5 C6 H6A . . 109.2 ?
C7 C6 H6B . . 109.2 ?
C5 C6 H6B . . 109.2 ?
H6A C6 H6B . . 107.9 ?
O2 C7 C6 . . 106.6(4) ?
O2 C7 C8 . . 115.1(4) ?
C6 C7 C8 . . 113.5(3) ?
O2 C7 H7 . . 107.1 ?
C6 C7 H7 . . 107.1 ?
C8 C7 H7 . . 107.1 ?
C15 C8 C7 . . 110.2(4) ?
C15 C8 C14 . . 99.6(3) ?
C7 C8 C14 . . 121.8(4) ?
C15 C8 C9 . . 105.7(3) ?
C7 C8 C9 . . 108.0(3) ?
C14 C8 C9 . . 110.3(3) ?
C11 C9 C10 . . 114.7(4) ?
C11 C9 C8 . . 110.8(3) ?
C10 C9 C8 . . 115.9(3) ?
C11 C9 H9 . . 104.7 ?
C10 C9 H9 . . 104.7 ?
C8 C9 H9 . . 104.7 ?
C1" C10 C20 . . 106.6(18) ?
C1" C10 C1 . . 4.2(17) ?
C20 C10 C1 . . 109.7(9) ?
C1" C10 C5 . . 107.1(16) ?
C20 C10 C5 . . 111.7(4) ?
C1 C10 C5 . . 108.0(7) ?
C1" C10 C9 . . 109.7(9) ?
C20 C10 C9 . . 114.3(4) ?
C1 C10 C9 . . 105.6(6) ?
C5 C10 C9 . . 107.2(3) ?
C12 C11 C9 . . 117.1(4) ?
C12 C11 H11A . . 108.0 ?
C9 C11 H11A . . 108.0 ?
C12 C11 H11B . . 108.0 ?
C9 C11 H11B . . 108.0 ?
H11A C11 H11B . . 107.3 ?
C11 C12 C13 . . 110.3(4) ?
C11 C12 H12A . . 109.6 ?
C13 C12 H12A . . 109.6 ?
C11 C12 H12B . . 109.6 ?
C13 C12 H12B . . 109.6 ?
H12A C12 H12B . . 108.1 ?
C16 C13 C14 . . 102.8(4) ?
C16 C13 C12 . . 112.0(4) ?
C14 C13 C12 . . 107.0(4) ?
C16 C13 H13 . . 111.5 ?
C14 C13 H13 . . 111.5 ?
C12 C13 H13 . . 111.5 ?
O4 C14 C13 . . 106.6(4) ?
O4 C14 C8 . . 110.8(3) ?
C13 C14 C8 . . 103.0(4) ?
O4 C14 H14 . . 112.0 ?
C13 C14 H14 . . 112.0 ?
C8 C14 H14 . . 112.0 ?
O3 C15 C16 . . 125.9(5) ?
O3 C15 C8 . . 125.3(5) ?
C16 C15 C8 . . 108.7(4) ?
C17 C16 C15 . . 123.8(5) ?
C17 C16 C13 . . 129.7(6) ?
C15 C16 C13 . . 106.3(4) ?
C16 C17 H17A . . 120.0 ?
C16 C17 H17B . . 120.0 ?
H17A C17 H17B . . 120.0 ?
C4 C18 H18A . . 109.5 ?
C4 C18 H18B . . 109.5 ?
H18A C18 H18B . . 109.5 ?
C4 C18 H18C . . 109.5 ?
H18A C18 H18C . . 109.5 ?
H18B C18 H18C . . 109.5 ?
C4 C19 H19A . . 109.5 ?
C4 C19 H19B . . 109.5 ?
H19A C19 H19B . . 109.5 ?
C4 C19 H19C . . 109.5 ?
H19A C19 H19C . . 109.5 ?
H19B C19 H19C . . 109.5 ?
C10 C20 H20A . . 109.5 ?
C10 C20 H20B . . 109.5 ?
H20A C20 H20B . . 109.5 ?
C10 C20 H20C . . 109.5 ?
H20A C20 H20C . . 109.5 ?
H20B C20 H20C . . 109.5 ?
O5 C21 O4 . . 123.1(5) ?
O5 C21 C22 . . 126.1(6) ?
O4 C21 C22 . . 110.7(5) ?
C21 C22 H22A . . 109.5 ?
C21 C22 H22B . . 109.5 ?
H22A C22 H22B . . 109.5 ?
C21 C22 H22C . . 109.5 ?
H22A C22 H22C . . 109.5 ?
H22B C22 H22C . . 109.5 ?
C7' O2' H2O' . . 109.5 ?
C21' O4' C14' . . 117.0(4) ?
C2' C1' C10' . . 113.4(5) ?
C2' C1' H1'1 . . 108.9 ?
C10' C1' H1'1 . . 108.9 ?
C2' C1' H1'2 . . 108.9 ?
C10' C1' H1'2 . . 108.9 ?
H1'1 C1' H1'2 . . 107.7 ?
C3' C2' C1' . . 115.7(5) ?
C3' C2' H2'1 . . 108.4 ?
C1' C2' H2'1 . . 108.4 ?
C3' C2' H2'2 . . 108.4 ?
C1' C2' H2'2 . . 108.4 ?
H2'1 C2' H2'2 . . 107.4 ?
C2* C1* C10' . . 111.4(16) ?
C2* C1* H1*1 . . 109.3 ?
C10' C1* H1*1 . . 109.3 ?
C2* C1* H1*2 . . 109.3 ?
C10' C1* H1*2 . . 109.3 ?
H1*1 C1* H1*2 . . 108.0 ?
C3' C2* C1* . . 109(3) ?
C3' C2* H2*1 . . 110.0 ?
C1* C2* H2*1 . . 110.0 ?
C3' C2* H2*2 . . 110.0 ?
C1* C2* H2*2 . . 110.0 ?
H2*1 C2* H2*2 . . 108.3 ?
O1* C3' O1' . . 34(2) ?
O1* C3' C2* . . 120(2) ?
O1' C3' C2* . . 104.7(12) ?
O1* C3' C2' . . 120(2) ?
O1' C3' C2' . . 125.0(7) ?
C2* C3' C2' . . 33.5(12) ?
O1* C3' C4' . . 113(2) ?
O1' C3' C4' . . 120.4(5) ?
C2* C3' C4' . . 127.6(10) ?
C2' C3' C4' . . 114.6(5) ?
C18' C4' C19' . . 108.9(4) ?
C18' C4' C3' . . 104.4(4) ?
C19' C4' C3' . . 109.2(4) ?
C18' C4' C5' . . 108.5(4) ?
C19' C4' C5' . . 115.3(3) ?
C3' C4' C5' . . 109.9(4) ?
C6' C5' C10' . . 112.8(3) ?
C6' C5' C4' . . 111.8(4) ?
C10' C5' C4' . . 115.3(3) ?
C6' C5' H5' . . 105.3 ?
C10' C5' H5' . . 105.3 ?
C4' C5' H5' . . 105.3 ?
C5' C6' C7' . . 111.8(4) ?
C5' C6' H6'1 . . 109.3 ?
C7' C6' H6'1 . . 109.3 ?
C5' C6' H6'2 . . 109.3 ?
C7' C6' H6'2 . . 109.3 ?
H6'1 C6' H6'2 . . 107.9 ?
O2' C7' C6' . . 106.4(3) ?
O2' C7' C8' . . 114.7(3) ?
C6' C7' C8' . . 112.3(3) ?
O2' C7' H7' . . 107.7 ?
C6' C7' H7' . . 107.7 ?
C8' C7' H7' . . 107.7 ?
C14' C8' C7' . . 121.3(3) ?
C14' C8' C15' . . 99.5(3) ?
C7' C8' C15' . . 110.9(3) ?
C14' C8' C9' . . 109.8(3) ?
C7' C8' C9' . . 108.6(3) ?
C15' C8' C9' . . 105.6(3) ?
C11' C9' C10' . . 114.8(4) ?
C11' C9' C8' . . 111.1(3) ?
C10' C9' C8' . . 116.0(3) ?
C11' C9' H9' . . 104.5 ?
C10' C9' H9' . . 104.5 ?
C8' C9' H9' . . 104.5 ?
C1* C10' C20' . . 114(2) ?
C1* C10' C1' . . 8(3) ?
C20' C10' C1' . . 108.2(5) ?
C1* C10' C5' . . 101(3) ?
C20' C10' C5' . . 110.6(4) ?
C1' C10' C5' . . 109.6(5) ?
C1* C10' C9' . . 108.7(12) ?
C20' C10' C9' . . 113.8(3) ?
C1' C10' C9' . . 107.2(4) ?
C5' C10' C9' . . 107.3(3) ?
C12' C11' C9' . . 116.3(4) ?
C12' C11' H11C . . 108.2 ?
C9' C11' H11C . . 108.2 ?
C12' C11' H11D . . 108.2 ?
C9' C11' H11D . . 108.2 ?
H11C C11' H11D . . 107.4 ?
C13' C12' C11' . . 111.2(4) ?
C13' C12' H12C . . 109.4 ?
C11' C12' H12C . . 109.4 ?
C13' C12' H12D . . 109.4 ?
C11' C12' H12D . . 109.4 ?
H12C C12' H12D . . 108.0 ?
C16' C13' C12' . . 111.9(4) ?
C16' C13' C14' . . 102.2(4) ?
C12' C13' C14' . . 107.4(4) ?
C16' C13' H13' . . 111.6 ?
C12' C13' H13' . . 111.6 ?
C14' C13' H13' . . 111.6 ?
O4' C14' C8' . . 111.2(4) ?
O4' C14' C13' . . 106.2(3) ?
C8' C14' C13' . . 103.0(3) ?
O4' C14' H14' . . 112.0 ?
C8' C14' H14' . . 112.0 ?
C13' C14' H14' . . 112.0 ?
O3' C15' C16' . . 127.0(4) ?
O3' C15' C8' . . 124.2(4) ?
C16' C15' C8' . . 108.8(4) ?
C17' C16' C15' . . 122.9(6) ?
C17' C16' C13' . . 130.3(6) ?
C15' C16' C13' . . 106.7(4) ?
C16' C17' H17C . . 120.0 ?
C16' C17' H17D . . 120.0 ?
H17C C17' H17D . . 120.0 ?
C4' C18' H18D . . 109.5 ?
C4' C18' H18E . . 109.5 ?
H18D C18' H18E . . 109.5 ?
C4' C18' H18F . . 109.5 ?
H18D C18' H18F . . 109.5 ?
H18E C18' H18F . . 109.5 ?
C4' C19' H19D . . 109.5 ?
C4' C19' H19E . . 109.5 ?
H19D C19' H19E . . 109.5 ?
C4' C19' H19F . . 109.5 ?
H19D C19' H19F . . 109.5 ?
H19E C19' H19F . . 109.5 ?
C10' C20' H20D . . 109.5 ?
C10' C20' H20E . . 109.5 ?
H20D C20' H20E . . 109.5 ?
C10' C20' H20F . . 109.5 ?
H20D C20' H20F . . 109.5 ?
H20E C20' H20F . . 109.5 ?
O5' C21' O4' . . 122.3(5) ?
O5' C21' C22' . . 127.6(5) ?
O4' C21' C22' . . 110.1(5) ?
C21' C22' H22D . . 109.5 ?
C21' C22' H22E . . 109.5 ?
H22D C22' H22E . . 109.5 ?
C21' C22' H22F . . 109.5 ?
H22D C22' H22F . . 109.5 ?
H22E C22' H22F . . 109.5 ?

loop_
_geom_bond_atom_site_label_1
_geom_bond_atom_site_label_2
_geom_bond_site_symmetry_2
_geom_bond_distance
_geom_bond_publ_flag
O2 C7 . 1.416(5) ?
O2 H2O . 0.8200 ?
O3 C15 . 1.218(6) ?
O4 C21 . 1.344(6) ?
O4 C14 . 1.447(5) ?
O5 C21 . 1.195(6) ?
O1 C3 . 1.212(3) ?
C1 C2 . 1.540(3) ?
C1 C10 . 1.543(3) ?
C1 H1A . 0.9700 ?
C1 H1B . 0.9700 ?
C2 C3 . 1.488(11) ?
C2 H2A . 0.9700 ?
C2 H2B . 0.9700 ?
O1" C3 . 1.212(3) ?
C1" C2" . 1.540(3) ?
C1" C10 . 1.541(3) ?
C1" H1C . 0.9700 ?
C1" H1D . 0.9700 ?
C2" C3 . 1.45(3) ?
C2" H2C . 0.9700 ?
C2" H2D . 0.9700 ?
C3 C4 . 1.499(6) ?
C4 C19 . 1.532(7) ?
C4 C18 . 1.553(7) ?
C4 C5 . 1.565(6) ?
C5 C6 . 1.530(5) ?
C5 C10 . 1.553(6) ?
C5 H5 . 0.9800 ?
C6 C7 . 1.502(6) ?
C6 H6A . 0.9700 ?
C6 H6B . 0.9700 ?
C7 C8 . 1.533(6) ?
C7 H7 . 0.9800 ?
C8 C15 . 1.533(6) ?
C8 C14 . 1.541(6) ?
C8 C9 . 1.580(5) ?
C9 C11 . 1.562(6) ?
C9 C10 . 1.563(6) ?
C9 H9 . 0.9800 ?
C10 C20 . 1.543(7) ?
C11 C12 . 1.524(8) ?
C11 H11A . 0.9700 ?
C11 H11B . 0.9700 ?
C12 C13 . 1.540(7) ?
C12 H12A . 0.9700 ?
C12 H12B . 0.9700 ?
C13 C16 . 1.502(7) ?
C13 C14 . 1.528(7) ?
C13 H13 . 0.9800 ?
C14 H14 . 0.9800 ?
C15 C16 . 1.487(7) ?
C16 C17 . 1.342(8) ?
C17 H17A . 0.9300 ?
C17 H17B . 0.9300 ?
C18 H18A . 0.9600 ?
C18 H18B . 0.9600 ?
C18 H18C . 0.9600 ?
C19 H19A . 0.9600 ?
C19 H19B . 0.9600 ?
C19 H19C . 0.9600 ?
C20 H20A . 0.9600 ?
C20 H20B . 0.9600 ?
C20 H20C . 0.9600 ?
C21 C22 . 1.499(8) ?
C22 H22A . 0.9600 ?
C22 H22B . 0.9600 ?
C22 H22C . 0.9600 ?
O2' C7' . 1.417(5) ?
O2' H2O' . 0.8200 ?
O3' C15' . 1.223(6) ?
O4' C21' . 1.337(6) ?
O4' C14' . 1.458(5) ?
O5' C21' . 1.213(6) ?
O1' C3' . 1.211(3) ?
C1' C2' . 1.540(3) ?
C1' C10' . 1.543(3) ?
C1' H1'1 . 0.9700 ?
C1' H1'2 . 0.9700 ?
C2' C3' . 1.464(3) ?
C2' H2'1 . 0.9700 ?
C2' H2'2 . 0.9700 ?
O1* C3' . 1.210(3) ?
C1* C2* . 1.540(3) ?
C1* C10' . 1.541(3) ?
C1* H1*1 . 0.9700 ?
C1* H1*2 . 0.9700 ?
C2* C3' . 1.45(3) ?
C2* H2*1 . 0.9700 ?
C2* H2*2 . 0.9700 ?
C3' C4' . 1.548(6) ?
C4' C18' . 1.541(7) ?
C4' C19' . 1.548(7) ?
C4' C5' . 1.567(6) ?
C5' C6' . 1.515(5) ?
C5' C10' . 1.545(6) ?
C5' H5' . 0.9800 ?
C6' C7' . 1.521(5) ?
C6' H6'1 . 0.9700 ?
C6' H6'2 . 0.9700 ?
C7' C8' . 1.536(6) ?
C7' H7' . 0.9800 ?
C8' C14' . 1.536(6) ?
C8' C15' . 1.546(6) ?
C8' C9' . 1.574(5) ?
C9' C11' . 1.558(6) ?
C9' C10' . 1.571(5) ?
C9' H9' . 0.9800 ?
C10' C20' . 1.542(6) ?
C11' C12' . 1.521(8) ?
C11' H11C . 0.9700 ?
C11' H11D . 0.9700 ?
C12' C13' . 1.512(8) ?
C12' H12C . 0.9700 ?
C12' H12D . 0.9700 ?
C13' C16' . 1.504(7) ?
C13' C14' . 1.540(7) ?
C13' H13' . 0.9800 ?
C14' H14' . 0.9800 ?
C15' C16' . 1.478(7) ?
C16' C17' . 1.332(7) ?
C17' H17C . 0.9300 ?
C17' H17D . 0.9300 ?
C18' H18D . 0.9600 ?
C18' H18E . 0.9600 ?
C18' H18F . 0.9600 ?
C19' H19D . 0.9600 ?
C19' H19E . 0.9600 ?
C19' H19F . 0.9600 ?
C20' H20D . 0.9600 ?
C20' H20E . 0.9600 ?
C20' H20F . 0.9600 ?
C21' C22' . 1.482(8) ?
C22' H22D . 0.9600 ?
C22' H22E . 0.9600 ?
C22' H22F . 0.9600 ?

loop_
_geom_hbond_atom_site_label_D
_geom_hbond_atom_site_label_H
_geom_hbond_atom_site_label_A
_geom_hbond_site_symmetry_A
_geom_hbond_distance_DH
_geom_hbond_distance_HA
_geom_hbond_distance_DA
_geom_hbond_angle_DHA
_geom_hbond_publ_flag
O2 H2O O1 1_554 0.82 2.09 2.747(6) 136.8 yes
O2 H2O O1 1_554 0.82 2.09 2.747(6) 136.8 yes
O2' H2O' O1' 1_554 0.82 2.05 2.764(5) 145.7 yes
O2' H2O' O1* 1_554 0.82 2.24 2.89(3) 136.3 yes

loop_
_geom_torsion_atom_site_label_1
_geom_torsion_atom_site_label_2
_geom_torsion_atom_site_label_3
_geom_torsion_atom_site_label_4
_geom_torsion_site_symmetry_1
_geom_torsion_site_symmetry_2
_geom_torsion_site_symmetry_3
_geom_torsion_site_symmetry_4
_geom_torsion
_geom_torsion_publ_flag
C10 C1 C2 C3 . . . . -21(2) ?
C10 C1" C2" C3 . . . . 47(4) ?
C1" C2" C3 O1" . . . . 147(2) ?
C1" C2" C3 O1 . . . . -169(2) ?
C1" C2" C3 C2 . . . . 59(2) ?
C1" C2" C3 C4 . . . . -26(3) ?
C1 C2 C3 O1" . . . . -172.2(14) ?
C1 C2 C3 O1 . . . . -127.4(14) ?
C1 C2 C3 C2" . . . . -67(2) ?
C1 C2 C3 C4 . . . . 49.8(13) ?
O1" C3 C4 C19 . . . . 80.5(11) ?
O1 C3 C4 C19 . . . . 29.5(9) ?
C2" C3 C4 C19 . . . . -107.9(14) ?
C2 C3 C4 C19 . . . . -147.8(7) ?
O1" C3 C4 C18 . . . . -34.7(11) ?
O1 C3 C4 C18 . . . . -85.8(8) ?
C2" C3 C4 C18 . . . . 136.9(14) ?
C2 C3 C4 C18 . . . . 97.0(7) ?
O1" C3 C4 C5 . . . . -152.2(10) ?
O1 C3 C4 C5 . . . . 156.8(7) ?
C2" C3 C4 C5 . . . . 19.4(15) ?
C2 C3 C4 C5 . . . . -20.5(8) ?
C3 C4 C5 C6 . . . . -163.8(4) ?
C19 C4 C5 C6 . . . . -39.2(5) ?
C18 C4 C5 C6 . . . . 79.9(5) ?
C3 C4 C5 C10 . . . . -34.3(5) ?
C19 C4 C5 C10 . . . . 90.3(5) ?
C18 C4 C5 C10 . . . . -150.6(4) ?
C10 C5 C6 C7 . . . . 60.0(5) ?
C4 C5 C6 C7 . . . . -168.2(4) ?
C5 C6 C7 O2 . . . . 174.2(3) ?
C5 C6 C7 C8 . . . . -58.2(5) ?
O2 C7 C8 C15 . . . . -70.4(5) ?
C6 C7 C8 C15 . . . . 166.5(3) ?
O2 C7 C8 C14 . . . . 45.5(5) ?
C6 C7 C8 C14 . . . . -77.6(5) ?
O2 C7 C8 C9 . . . . 174.6(3) ?
C6 C7 C8 C9 . . . . 51.5(5) ?
C15 C8 C9 C11 . . . . 57.6(5) ?
C7 C8 C9 C11 . . . . 175.5(4) ?
C14 C8 C9 C11 . . . . -49.2(5) ?
C15 C8 C9 C10 . . . . -169.5(4) ?
C7 C8 C9 C10 . . . . -51.6(5) ?
C14 C8 C9 C10 . . . . 83.7(4) ?
C2" C1" C10 C20 . . . . 58(3) ?
C2" C1" C10 C5 . . . . -61(3) ?
C2" C1" C10 C9 . . . . -177(2) ?
C2 C1 C10 C20 . . . . 91.6(15) ?
C2 C1 C10 C5 . . . . -30.3(17) ?
C2 C1 C10 C9 . . . . -144.8(13) ?
C6 C5 C10 C1" . . . . -173.6(14) ?
C4 C5 C10 C1" . . . . 55.6(14) ?
C6 C5 C10 C20 . . . . 70.0(4) ?
C4 C5 C10 C20 . . . . -60.8(4) ?
C6 C5 C10 C1 . . . . -169.3(8) ?
C4 C5 C10 C1 . . . . 59.9(9) ?
C6 C5 C10 C9 . . . . -55.9(4) ?
C4 C5 C10 C9 . . . . 173.3(3) ?
C11 C9 C10 C1" . . . . -59(2) ?
C8 C9 C10 C1" . . . . 170(2) ?
C11 C9 C10 C20 . . . . 61.0(5) ?
C8 C9 C10 C20 . . . . -70.1(5) ?
C11 C9 C10 C1 . . . . -59.7(10) ?
C8 C9 C10 C1 . . . . 169.2(9) ?
C11 C9 C10 C5 . . . . -174.7(4) ?
C8 C9 C10 C5 . . . . 54.2(4) ?
C10 C9 C11 C12 . . . . -97.5(5) ?
C8 C9 C11 C12 . . . . 36.1(6) ?
C9 C11 C12 C13 . . . . -42.9(7) ?
C11 C12 C13 C16 . . . . -49.3(6) ?
C11 C12 C13 C14 . . . . 62.6(6) ?
C21 O4 C14 C13 . . . . -149.3(4) ?
C21 O4 C14 C8 . . . . 99.4(5) ?
C16 C13 C14 O4 . . . . -74.1(4) ?
C12 C13 C14 O4 . . . . 167.8(4) ?
C16 C13 C14 C8 . . . . 42.5(4) ?
C12 C13 C14 C8 . . . . -75.6(4) ?
C15 C8 C14 O4 . . . . 71.9(4) ?
C7 C8 C14 O4 . . . . -49.2(5) ?
C9 C8 C14 O4 . . . . -177.3(3) ?
C15 C8 C14 C13 . . . . -41.7(4) ?
C7 C8 C14 C13 . . . . -162.8(4) ?
C9 C8 C14 C13 . . . . 69.1(4) ?
C7 C8 C15 O3 . . . . -24.0(6) ?
C14 C8 C15 O3 . . . . -153.2(4) ?
C9 C8 C15 O3 . . . . 92.4(5) ?
C7 C8 C15 C16 . . . . 155.7(3) ?
C14 C8 C15 C16 . . . . 26.5(4) ?
C9 C8 C15 C16 . . . . -87.9(4) ?
O3 C15 C16 C17 . . . . -6.3(8) ?
C8 C15 C16 C17 . . . . 174.1(5) ?
O3 C15 C16 C13 . . . . 178.7(4) ?
C8 C15 C16 C13 . . . . -1.0(5) ?
C14 C13 C16 C17 . . . . 159.8(5) ?
C12 C13 C16 C17 . . . . -85.6(7) ?
C14 C13 C16 C15 . . . . -25.4(4) ?
C12 C13 C16 C15 . . . . 89.1(5) ?
C14 O4 C21 O5 . . . . 6.5(8) ?
C14 O4 C21 C22 . . . . -175.3(5) ?
C10' C1' C2' C3' . . . . -28.0(14) ?
C10' C1* C2* C3' . . . . 54(6) ?
C1* C2* C3' O1* . . . . 156(4) ?
C1* C2* C3' O1' . . . . -171(3) ?
C1* C2* C3' C2' . . . . 56(3) ?
C1* C2* C3' C4' . . . . -22(4) ?
C1' C2' C3' O1* . . . . -164(3) ?
C1' C2' C3' O1' . . . . -124.4(13) ?
C1' C2' C3' C2* . . . . -64(2) ?
C1' C2' C3' C4' . . . . 57.3(12) ?
O1* C3' C4' C18' . . . . -50(3) ?
O1' C3' C4' C18' . . . . -87.0(8) ?
C2* C3' C4' C18' . . . . 128(2) ?
C2' C3' C4' C18' . . . . 91.3(7) ?
O1* C3' C4' C19' . . . . 66(3) ?
O1' C3' C4' C19' . . . . 29.4(9) ?
C2* C3' C4' C19' . . . . -116(2) ?
C2' C3' C4' C19' . . . . -152.3(6) ?
O1* C3' C4' C5' . . . . -166(3) ?
O1' C3' C4' C5' . . . . 156.8(8) ?
C2* C3' C4' C5' . . . . 12(2) ?
C2' C3' C4' C5' . . . . -24.8(7) ?
C18' C4' C5' C6' . . . . 83.3(5) ?
C19' C4' C5' C6' . . . . -39.1(5) ?
C3' C4' C5' C6' . . . . -163.1(4) ?
C18' C4' C5' C10' . . . . -146.2(4) ?
C19' C4' C5' C10' . . . . 91.3(5) ?
C3' C4' C5' C10' . . . . -32.6(5) ?
C10' C5' C6' C7' . . . . 59.5(5) ?
C4' C5' C6' C7' . . . . -168.8(4) ?
C5' C6' C7' O2' . . . . 175.4(3) ?
C5' C6' C7' C8' . . . . -58.4(5) ?
O2' C7' C8' C14' . . . . 45.9(5) ?
C6' C7' C8' C14' . . . . -75.7(5) ?
O2' C7' C8' C15' . . . . -70.0(4) ?
C6' C7' C8' C15' . . . . 168.3(4) ?
O2' C7' C8' C9' . . . . 174.4(3) ?
C6' C7' C8' C9' . . . . 52.8(4) ?
C14' C8' C9' C11' . . . . -50.7(4) ?
C7' C8' C9' C11' . . . . 174.6(4) ?
C15' C8' C9' C11' . . . . 55.7(5) ?
C14' C8' C9' C10' . . . . 82.8(4) ?
C7' C8' C9' C10' . . . . -51.9(4) ?
C15' C8' C9' C10' . . . . -170.8(4) ?
C2* C1* C10' C20' . . . . 45(6) ?
C2* C1* C10' C1' . . . . 92(11) ?
C2* C1* C10' C5' . . . . -74(5) ?
C2* C1* C10' C9' . . . . 173(4) ?
C2' C1' C10' C1* . . . . -43(9) ?
C2' C1' C10' C20' . . . . 92.9(9) ?
C2' C1' C10' C5' . . . . -27.7(10) ?
C2' C1' C10' C9' . . . . -143.9(8) ?
C6' C5' C10' C1* . . . . -168.0(14) ?
C4' C5' C10' C1* . . . . 62.0(14) ?
C6' C5' C10' C20' . . . . 70.6(4) ?
C4' C5' C10' C20' . . . . -59.4(4) ?
C6' C5' C10' C1' . . . . -170.3(5) ?
C4' C5' C10' C1' . . . . 59.7(6) ?
C6' C5' C10' C9' . . . . -54.1(4) ?
C4' C5' C10' C9' . . . . 175.9(3) ?
C11' C9' C10' C1* . . . . -67(3) ?
C8' C9' C10' C1* . . . . 161(3) ?
C11' C9' C10' C20' . . . . 61.1(5) ?
C8' C9' C10' C20' . . . . -70.7(5) ?
C11' C9' C10' C1' . . . . -58.6(6) ?
C8' C9' C10' C1' . . . . 169.7(6) ?
C11' C9' C10' C5' . . . . -176.3(4) ?
C8' C9' C10' C5' . . . . 52.0(4) ?
C10' C9' C11' C12' . . . . -96.8(5) ?
C8' C9' C11' C12' . . . . 37.2(6) ?
C9' C11' C12' C13' . . . . -43.4(6) ?
C11' C12' C13' C16' . . . . -49.3(6) ?
C11' C12' C13' C14' . . . . 62.1(5) ?
C21' O4' C14' C8' . . . . 102.2(5) ?
C21' O4' C14' C13' . . . . -146.4(4) ?
C7' C8' C14' O4' . . . . -49.8(5) ?
C15' C8' C14' O4' . . . . 71.8(4) ?
C9' C8' C14' O4' . . . . -177.8(3) ?
C7' C8' C14' C13' . . . . -163.2(4) ?
C15' C8' C14' C13' . . . . -41.6(4) ?
C9' C8' C14' C13' . . . . 68.9(4) ?
C16' C13' C14' O4' . . . . -73.8(4) ?
C12' C13' C14' O4' . . . . 168.3(4) ?
C16' C13' C14' C8' . . . . 43.1(4) ?
C12' C13' C14' C8' . . . . -74.7(4) ?
C14' C8' C15' O3' . . . . -154.8(5) ?
C7' C8' C15' O3' . . . . -26.0(6) ?
C9' C8' C15' O3' . . . . 91.4(5) ?
C14' C8' C15' C16' . . . . 25.8(4) ?
C7' C8' C15' C16' . . . . 154.7(4) ?
C9' C8' C15' C16' . . . . -87.9(4) ?
O3' C15' C16' C17' . . . . -3.1(8) ?
C8' C15' C16' C17' . . . . 176.2(5) ?
O3' C15' C16' C13' . . . . -179.1(5) ?
C8' C15' C16' C13' . . . . 0.3(5) ?
C12' C13' C16' C17' . . . . -87.3(7) ?
C14' C13' C16' C17' . . . . 158.1(6) ?
C12' C13' C16' C15' . . . . 88.2(5) ?
C14' C13' C16' C15' . . . . -26.4(5) ?
C14' O4' C21' O5' . . . . 4.0(8) ?
C14' O4' C21' C22' . . . . -174.3(5) ?
